data_4074000
loop_
_publ_author_name
'Popp, Friedrich'
'N\"atscher, Jennifer B.'
'Daiss, J\"urgen O.'
'Burschka, Christian'
'Tacke, Reinhold'

_publ_section_title
;
 The 2,4,6-Trimethoxyphenyl Unit as a Unique Protecting Group for Silicon
 in Synthesis and the Silylation Potential of
 (2,4,6-Trimethoxyphenyl)silanes
;
_journal_issue 24
_journal_name_full Organometallics
_journal_page_first 6014
_journal_paper_doi 10.1021/om700805p
_journal_volume 26
_journal_year 2007
_chemical_formula_moiety 'C19 H24 O3 Si'
_chemical_formula_sum 'C19 H24 O3 Si'
_chemical_formula_weight 328.47
_chemical_name_systematic
; 
 ? 
;
_space_group_IT_number 2
_symmetry_cell_setting triclinic
_symmetry_space_group_name_Hall '-P 1'
_symmetry_space_group_name_H-M 'P -1'
_atom_sites_solution_hydrogens geom
_atom_sites_solution_primary direct
_atom_sites_solution_secondary difmap
_audit_creation_method SHELXL-97
_cell_angle_alpha 86.34(3)
_cell_angle_beta 85.94(3)
_cell_angle_gamma 81.10(3)
_cell_formula_units_Z 4
_cell_length_a 8.2990(17)
_cell_length_b 14.670(3)
_cell_length_c 15.057(3)
_cell_measurement_reflns_used 5000
_cell_measurement_temperature 173(2)
_cell_measurement_theta_max 26.3
_cell_measurement_theta_min 5.2
_cell_volume 1803.9(7)
_computing_cell_refinement Stoe-IPDS
_computing_data_collection Stoe-IPDS
_computing_data_reduction Stoe-IPDS
_computing_molecular_graphics Bruker-SHELXTL
_computing_publication_material Bruker-SHELXTL
_computing_structure_refinement 'SHELXL-97 (Sheldrick, 1997)'
_computing_structure_solution 'SHELXS-97 (Sheldrick, 1990)'
_diffrn_ambient_temperature 173(2)
_diffrn_measured_fraction_theta_full 0.921
_diffrn_measured_fraction_theta_max 0.921
_diffrn_measurement_device_type Stoe-IPDS
_diffrn_measurement_method Stoe-IPDS
_diffrn_radiation_monochromator graphite
_diffrn_radiation_source 'fine-focus sealed tube'
_diffrn_radiation_type MoK\a
_diffrn_radiation_wavelength 0.71073
_diffrn_reflns_av_R_equivalents 0.0478
_diffrn_reflns_av_sigmaI/netI 0.0519
_diffrn_reflns_limit_h_max 10
_diffrn_reflns_limit_h_min -10
_diffrn_reflns_limit_k_max 19
_diffrn_reflns_limit_k_min -19
_diffrn_reflns_limit_l_max 19
_diffrn_reflns_limit_l_min -19
_diffrn_reflns_number 23637
_diffrn_reflns_theta_full 27.99
_diffrn_reflns_theta_max 27.99
_diffrn_reflns_theta_min 2.49
_exptl_absorpt_coefficient_mu 0.142
_exptl_absorpt_correction_type none
_exptl_crystal_colour colorless
_exptl_crystal_density_diffrn 1.209
_exptl_crystal_density_method 'not measured'
_exptl_crystal_description platelet
_exptl_crystal_F_000 704
_exptl_crystal_size_max .3
_exptl_crystal_size_mid .3
_exptl_crystal_size_min .1
_refine_diff_density_max 0.615
_refine_diff_density_min -0.323
_refine_diff_density_rms 0.054
_refine_ls_extinction_method none
_refine_ls_goodness_of_fit_ref 1.006
_refine_ls_hydrogen_treatment mixed
_refine_ls_matrix_type full
_refine_ls_number_parameters 423
_refine_ls_number_reflns 8005
_refine_ls_number_restraints 0
_refine_ls_restrained_S_all 1.006
_refine_ls_R_factor_all 0.0731
_refine_ls_R_factor_gt 0.0448
_refine_ls_shift/su_max 0.002
_refine_ls_shift/su_mean 0.000
_refine_ls_structure_factor_coef Fsqd
_refine_ls_weighting_details 'calc w=1/[\s^2^(Fo^2^)+(0.0739P)^2^+0.0000P] where P=(Fo^2^+2Fc^2^)/3'
_refine_ls_weighting_scheme calc
_refine_ls_wR_factor_gt 0.1130
_refine_ls_wR_factor_ref 0.1238
_reflns_number_gt 5506
_reflns_number_total 8005
_reflns_threshold_expression >2sigma(I)
_cod_data_source_file om700805p-file004.cif
_cod_data_source_block pop06c
_cod_original_cell_volume 1803.9(6)
_cod_original_sg_symbol_H-M P-1
_cod_database_code 4074000

loop_
_symmetry_equiv_pos_as_xyz
'x, y, z'
'-x, -y, -z'

loop_
_atom_site_label
_atom_site_type_symbol
_atom_site_fract_x
_atom_site_fract_y
_atom_site_fract_z
_atom_site_U_iso_or_equiv
_atom_site_adp_type
_atom_site_occupancy
_atom_site_symmetry_multiplicity
_atom_site_calc_flag
_atom_site_refinement_flags
Si1 Si -1.52129(6) -1.76707(3) -1.53332(3) 0.02053(12) Uani 1 1 d .
Si2 Si -0.85277(7) -0.73390(4) -0.08071(3) 0.02531(13) Uani 1 1 d .
O1 O -1.83883(16) -1.69005(10) -1.46465(8) 0.0296(3) Uani 1 1 d .
O2 O -2.06267(17) -1.52970(11) -1.73031(10) 0.0386(4) Uani 1 1 d .
O3 O -1.51550(17) -1.68025(11) -1.73115(9) 0.0339(3) Uani 1 1 d .
O21 O -0.52635(19) -0.83307(11) -0.04785(10) 0.0424(4) Uani 1 1 d .
O22 O -0.47388(19) -1.05990(11) -0.27330(11) 0.0440(4) Uani 1 1 d .
O23 O -0.95206(17) -0.84119(10) -0.23422(9) 0.0337(3) Uani 1 1 d .
C1 C -1.6039(3) -1.87518(13) -1.49360(13) 0.0293(4) Uani 1 1 d .
H1A H -1.5260 -1.9134 -1.4555 0.044 Uiso 1 1 calc R
H1B H -1.6204 -1.9096 -1.5450 0.044 Uiso 1 1 calc R
H1C H -1.7084 -1.8591 -1.4595 0.044 Uiso 1 1 calc R
C2 C -1.3287(2) -1.80274(13) -1.60494(12) 0.0266(4) Uani 1 1 d .
H2A H -1.3589 -1.8256 -1.6610 0.032 Uiso 1 1 calc R
H2B H -1.2753 -1.7475 -1.6208 0.032 Uiso 1 1 calc R
C3 C -1.4674(2) -1.70535(12) -1.43624(11) 0.0214(4) Uani 1 1 d .
C4 C -1.6789(2) -1.68806(12) -1.59762(11) 0.0219(4) Uani 1 1 d .
C5 C -1.8310(2) -1.66052(12) -1.55264(12) 0.0230(4) Uani 1 1 d .
C6 C -1.9642(2) -1.60793(13) -1.59277(13) 0.0269(4) Uani 1 1 d .
H6 H -2.0654 -1.5914 -1.5600 0.032 Uiso 1 1 calc R
C7 C -1.9432(2) -1.58073(13) -1.68236(13) 0.0275(4) Uani 1 1 d .
C8 C -1.7943(2) -1.60353(13) -1.73031(12) 0.0266(4) Uani 1 1 d .
H8 H -1.7811 -1.5833 -1.7912 0.032 Uiso 1 1 calc R
C9 C -1.6652(2) -1.65637(12) -1.68794(12) 0.0232(4) Uani 1 1 d .
C10 C -1.9888(3) -1.66710(14) -1.41246(13) 0.0318(4) Uani 1 1 d .
H10A H -2.0197 -1.5998 -1.4139 0.048 Uiso 1 1 calc R
H10B H -1.9747 -1.6908 -1.3507 0.048 Uiso 1 1 calc R
H10C H -2.0749 -1.6949 -1.4370 0.048 Uiso 1 1 calc R
C11 C -2.2224(3) -1.50834(18) -1.68736(17) 0.0454(6) Uani 1 1 d .
H11A H -2.2643 -1.5658 -1.6682 0.068 Uiso 1 1 calc R
H11B H -2.2958 -1.4722 -1.7292 0.068 Uiso 1 1 calc R
H11C H -2.2166 -1.4724 -1.6353 0.068 Uiso 1 1 calc R
C12 C -1.4972(3) -1.6555(2) -1.82379(15) 0.0555(7) Uani 1 1 d .
H12A H -1.5771 -1.6815 -1.8556 0.083 Uiso 1 1 calc R
H12B H -1.3866 -1.6798 -1.8468 0.083 Uiso 1 1 calc R
H12C H -1.5155 -1.5880 -1.8329 0.083 Uiso 1 1 calc R
C13 C -1.4241(2) -1.61659(13) -1.45038(12) 0.0249(4) Uani 1 1 d .
H13 H -1.4271 -1.5876 -1.5086 0.030 Uiso 1 1 calc R
C14 C -1.3768(2) -1.56999(13) -1.38136(13) 0.0289(4) Uani 1 1 d .
H14 H -1.3486 -1.5098 -1.3926 0.035 Uiso 1 1 calc R
C15 C -1.3709(2) -1.61140(14) -1.29610(13) 0.0302(4) Uani 1 1 d .
H15 H -1.3366 -1.5803 -1.2490 0.036 Uiso 1 1 calc R
C16 C -1.4153(3) -1.69841(15) -1.28007(13) 0.0335(5) Uani 1 1 d .
H16 H -1.4131 -1.7266 -1.2215 0.040 Uiso 1 1 calc R
C17 C -1.4631(2) -1.74506(14) -1.34925(12) 0.0288(4) Uani 1 1 d .
H17 H -1.4932 -1.8047 -1.3371 0.035 Uiso 1 1 calc R
C18 C -1.2074(3) -1.87618(15) -1.56201(13) 0.0332(4) Uani 1 1 d .
H18 H -1.2457 -1.9313 -1.5392 0.040 Uiso 1 1 calc R
C19 C -1.0526(3) -1.87056(18) -1.55334(16) 0.0445(6) Uani 1 1 d .
H19A H -1.0092 -1.8166 -1.5752 0.053 Uiso 1 1 calc R
H19B H -0.9843 -1.9204 -1.5252 0.053 Uiso 1 1 calc R
C21 C -0.7234(3) -0.64300(16) -0.06396(16) 0.0406(5) Uani 1 1 d .
H21A H -0.7940 -0.5850 -0.0505 0.061 Uiso 1 1 calc R
H21B H -0.6546 -0.6335 -0.1184 0.061 Uiso 1 1 calc R
H21C H -0.6539 -0.6630 -0.0142 0.061 Uiso 1 1 calc R
C22 C -1.0372(3) -0.67224(15) -0.13861(14) 0.0342(5) Uani 1 1 d .
H22A H -1.0008 -0.6471 -0.1979 0.041 Uiso 1 1 calc R
H22B H -1.1108 -0.7174 -0.1479 0.041 Uiso 1 1 calc R
C23 C -0.9309(2) -0.78331(13) 0.02960(12) 0.0250(4) Uani 1 1 d .
C24 C -0.7361(2) -0.83335(13) -0.14338(12) 0.0253(4) Uani 1 1 d .
C25 C -0.5803(2) -0.87336(14) -0.11799(12) 0.0293(4) Uani 1 1 d .
C26 C -0.4858(3) -0.94861(14) -0.15864(14) 0.0324(4) Uani 1 1 d .
H26 H -0.3804 -0.9732 -0.1396 0.039 Uiso 1 1 calc R
C27 C -0.5515(3) -0.98625(14) -0.22798(13) 0.0301(4) Uani 1 1 d .
C28 C -0.7060(2) -0.95082(13) -0.25528(12) 0.0271(4) Uani 1 1 d .
H28 H -0.7498 -0.9772 -0.3025 0.033 Uiso 1 1 calc R
C29 C -0.7961(2) -0.87627(13) -0.21279(12) 0.0247(4) Uani 1 1 d .
C30 C -0.3684(3) -0.86811(18) -0.01738(17) 0.0476(6) Uani 1 1 d .
H30A H -0.3658 -0.9326 0.0048 0.071 Uiso 1 1 calc R
H30B H -0.3452 -0.8311 0.0308 0.071 Uiso 1 1 calc R
H30C H -0.2858 -0.8647 -0.0668 0.071 Uiso 1 1 calc R
C31 C -0.3167(3) -1.10227(18) -0.2470(2) 0.0507(6) Uani 1 1 d .
H31A H -0.2411 -1.0569 -0.2541 0.076 Uiso 1 1 calc R
H31B H -0.2759 -1.1541 -0.2845 0.076 Uiso 1 1 calc R
H31C H -0.3252 -1.1249 -0.1845 0.076 Uiso 1 1 calc R
C32 C -1.0218(3) -0.88341(16) -0.30213(15) 0.0382(5) Uani 1 1 d .
H32A H -0.9570 -0.8773 -0.3586 0.057 Uiso 1 1 calc R
H32B H -1.1342 -0.8529 -0.3091 0.057 Uiso 1 1 calc R
H32C H -1.0221 -0.9490 -0.2853 0.057 Uiso 1 1 calc R
C33 C -0.9790(3) -0.72795(14) 0.10208(13) 0.0319(4) Uani 1 1 d .
H33 H -0.9632 -0.6650 0.0974 0.038 Uiso 1 1 calc R
C34 C -1.0494(3) -0.76346(16) 0.18061(14) 0.0371(5) Uani 1 1 d .
H34 H -1.0792 -0.7250 0.2294 0.044 Uiso 1 1 calc R
C35 C -1.0764(3) -0.85422(16) 0.18834(13) 0.0346(5) Uani 1 1 d .
H35 H -1.1270 -0.8779 0.2416 0.042 Uiso 1 1 calc R
C36 C -1.0291(3) -0.91051(15) 0.11781(13) 0.0350(5) Uani 1 1 d .
H36 H -1.0464 -0.9732 0.1228 0.042 Uiso 1 1 calc R
C37 C -0.9565(3) -0.87556(14) 0.03982(13) 0.0302(4) Uani 1 1 d .
H37 H -0.9233 -0.9152 -0.0078 0.036 Uiso 1 1 calc R
C38 C -1.1312(3) -0.59439(16) -0.08645(15) 0.0413(5) Uani 1 1 d .
H38 H -1.0811 -0.5407 -0.0837 0.050 Uiso 1 1 calc R
C39 C -1.2759(3) -0.5939(2) -0.04447(18) 0.0532(6) Uani 1 1 d .
H39A H -1.3309 -0.6460 -0.0453 0.064 Uiso 1 1 calc R
H39B H -1.3254 -0.5414 -0.0133 0.064 Uiso 1 1 calc R

loop_
_atom_site_aniso_label
_atom_site_aniso_U_11
_atom_site_aniso_U_22
_atom_site_aniso_U_33
_atom_site_aniso_U_23
_atom_site_aniso_U_13
_atom_site_aniso_U_12
Si1 0.0207(3) 0.0216(2) 0.0187(2) -0.00096(17) -0.00100(17) -0.0012(2)
Si2 0.0281(3) 0.0280(3) 0.0204(2) -0.00109(19) -0.00372(19) -0.0051(2)
O1 0.0251(7) 0.0381(8) 0.0216(6) 0.0036(5) 0.0032(5) 0.0038(6)
O2 0.0254(8) 0.0459(9) 0.0398(8) 0.0144(7) -0.0063(6) 0.0042(7)
O3 0.0266(7) 0.0499(9) 0.0205(7) 0.0042(6) 0.0021(5) 0.0053(7)
O21 0.0383(9) 0.0494(9) 0.0406(9) -0.0173(7) -0.0192(7) 0.0037(8)
O22 0.0355(9) 0.0428(9) 0.0544(10) -0.0218(7) -0.0113(7) 0.0035(8)
O23 0.0292(8) 0.0401(8) 0.0325(7) -0.0099(6) -0.0104(6) -0.0002(7)
C1 0.0298(10) 0.0251(9) 0.0320(10) 0.0009(7) -0.0007(8) -0.0029(9)
C2 0.0239(10) 0.0302(9) 0.0245(9) -0.0032(7) 0.0002(7) -0.0004(8)
C3 0.0185(9) 0.0247(9) 0.0198(8) -0.0008(6) -0.0009(6) 0.0005(8)
C4 0.0230(9) 0.0206(8) 0.0222(8) -0.0014(6) -0.0021(7) -0.0034(8)
C5 0.0242(9) 0.0219(8) 0.0226(9) -0.0001(6) -0.0010(7) -0.0029(8)
C6 0.0219(9) 0.0270(9) 0.0304(10) 0.0001(7) -0.0001(7) -0.0009(8)
C7 0.0251(10) 0.0247(9) 0.0322(10) 0.0039(7) -0.0073(8) -0.0016(9)
C8 0.0291(10) 0.0293(9) 0.0212(9) 0.0025(7) -0.0052(7) -0.0034(9)
C9 0.0234(9) 0.0254(9) 0.0208(8) -0.0022(7) -0.0022(7) -0.0023(8)
C10 0.0310(11) 0.0342(10) 0.0267(10) -0.0014(8) 0.0072(8) 0.0017(10)
C11 0.0247(11) 0.0519(14) 0.0550(15) 0.0163(11) -0.0064(10) 0.0028(11)
C12 0.0452(14) 0.089(2) 0.0222(11) 0.0118(11) 0.0071(9) 0.0135(15)
C13 0.0251(10) 0.0263(9) 0.0224(9) 0.0002(7) -0.0012(7) -0.0016(8)
C14 0.0266(10) 0.0258(9) 0.0339(10) -0.0042(8) -0.0030(8) -0.0012(9)
C15 0.0266(10) 0.0364(10) 0.0280(10) -0.0098(8) -0.0067(8) -0.0004(9)
C16 0.0386(12) 0.0412(11) 0.0207(9) 0.0025(8) -0.0059(8) -0.0061(10)
C17 0.0332(11) 0.0309(10) 0.0231(9) 0.0031(7) -0.0065(7) -0.0070(9)
C18 0.0324(11) 0.0336(10) 0.0314(10) -0.0020(8) 0.0014(8) 0.0002(10)
C19 0.0380(13) 0.0473(13) 0.0475(14) -0.0031(10) -0.0102(10) -0.0006(12)
C21 0.0426(13) 0.0376(11) 0.0445(13) -0.0033(9) -0.0062(10) -0.0136(11)
C22 0.0399(12) 0.0341(10) 0.0272(10) 0.0013(8) -0.0089(8) 0.0006(10)
C23 0.0232(9) 0.0296(9) 0.0215(9) -0.0020(7) -0.0038(7) -0.0003(8)
C24 0.0275(10) 0.0300(9) 0.0189(8) 0.0000(7) -0.0007(7) -0.0070(9)
C25 0.0298(10) 0.0349(10) 0.0244(9) -0.0030(8) -0.0049(7) -0.0069(9)
C26 0.0270(10) 0.0357(11) 0.0352(11) -0.0029(8) -0.0074(8) -0.0046(9)
C27 0.0307(11) 0.0282(10) 0.0317(10) -0.0052(8) -0.0004(8) -0.0047(9)
C28 0.0292(10) 0.0300(9) 0.0240(9) -0.0020(7) -0.0038(7) -0.0090(9)
C29 0.0251(9) 0.0280(9) 0.0215(8) 0.0019(7) -0.0012(7) -0.0069(8)
C30 0.0435(14) 0.0515(14) 0.0497(14) -0.0133(11) -0.0257(11) 0.0018(12)
C31 0.0392(14) 0.0433(13) 0.0693(17) -0.0231(12) -0.0151(12) 0.0086(12)
C32 0.0348(12) 0.0423(12) 0.0397(12) -0.0079(9) -0.0162(9) -0.0045(10)
C33 0.0383(12) 0.0306(10) 0.0263(10) -0.0055(8) -0.0018(8) -0.0017(10)
C34 0.0397(13) 0.0426(12) 0.0270(10) -0.0108(9) 0.0030(8) 0.0011(11)
C35 0.0331(11) 0.0460(12) 0.0236(10) 0.0001(8) 0.0042(8) -0.0057(10)
C36 0.0435(13) 0.0346(10) 0.0282(10) -0.0015(8) 0.0002(9) -0.0110(10)
C37 0.0366(11) 0.0326(10) 0.0222(9) -0.0054(7) -0.0013(8) -0.0060(9)
C38 0.0477(14) 0.0391(12) 0.0367(12) 0.0013(9) -0.0116(10) -0.0024(11)
C39 0.0502(16) 0.0516(15) 0.0556(16) -0.0071(12) 0.0011(12) -0.0009(14)

loop_
_atom_type_symbol
_atom_type_description
_atom_type_scat_dispersion_real
_atom_type_scat_dispersion_imag
_atom_type_scat_source
C C 0.0033 0.0016 'International Tables Vol C Tables 4.2.6.8 and 6.1.1.4'
H H 0.0000 0.0000 'International Tables Vol C Tables 4.2.6.8 and 6.1.1.4'
O O 0.0106 0.0060 'International Tables Vol C Tables 4.2.6.8 and 6.1.1.4'
Si Si 0.0817 0.0704 'International Tables Vol C Tables 4.2.6.8 and 6.1.1.4'

loop_
_geom_angle_atom_site_label_1
_geom_angle_atom_site_label_2
_geom_angle_atom_site_label_3
_geom_angle
C1 Si1 C3 110.60(9)
C1 Si1 C4 109.69(9)
C3 Si1 C4 109.19(8)
C1 Si1 C2 107.10(9)
C3 Si1 C2 108.51(8)
C4 Si1 C2 111.74(9)
C21 Si2 C23 110.79(10)
C21 Si2 C24 112.31(10)
C23 Si2 C24 107.25(9)
C21 Si2 C22 105.96(10)
C23 Si2 C22 106.87(9)
C24 Si2 C22 113.57(9)
C5 O1 C10 118.80(15)
C7 O2 C11 118.05(16)
C9 O3 C12 118.12(17)
C25 O21 C30 118.81(17)
C27 O22 C31 118.10(16)
C29 O23 C32 118.21(16)
C18 C2 Si1 114.52(13)
C17 C3 C13 117.28(16)
C17 C3 Si1 122.99(13)
C13 C3 Si1 119.70(13)
C5 C4 C9 115.37(17)
C5 C4 Si1 117.05(13)
C9 C4 Si1 127.50(14)
O1 C5 C6 122.10(17)
O1 C5 C4 113.93(16)
C6 C5 C4 123.97(16)
C7 C6 C5 117.59(18)
O2 C7 C6 124.00(18)
O2 C7 C8 114.60(17)
C6 C7 C8 121.40(18)
C9 C8 C7 119.14(17)
O3 C9 C8 121.93(16)
O3 C9 C4 115.58(16)
C8 C9 C4 122.49(17)
C14 C13 C3 121.69(17)
C15 C14 C13 119.95(17)
C16 C15 C14 119.52(17)
C15 C16 C17 120.52(18)
C16 C17 C3 121.02(17)
C19 C18 C2 125.5(2)
C38 C22 Si2 112.80(14)
C37 C23 C33 117.23(17)
C37 C23 Si2 120.85(14)
C33 C23 Si2 121.69(14)
C25 C24 C29 115.08(18)
C25 C24 Si2 119.55(13)
C29 C24 Si2 125.27(15)
O21 C25 C26 121.66(18)
O21 C25 C24 114.38(18)
C26 C25 C24 123.96(17)
C27 C26 C25 117.76(19)
O22 C27 C28 114.73(17)
O22 C27 C26 124.18(19)
C28 C27 C26 121.08(19)
C27 C28 C29 119.28(17)
O23 C29 C28 121.77(16)
O23 C29 C24 115.41(17)
C28 C29 C24 122.80(18)
C34 C33 C23 121.15(18)
C35 C34 C33 120.48(19)
C34 C35 C36 119.46(18)
C35 C36 C37 120.14(19)
C36 C37 C23 121.52(19)
C39 C38 C22 126.2(2)

loop_
_geom_bond_atom_site_label_1
_geom_bond_atom_site_label_2
_geom_bond_distance
Si1 C1 1.8707(19)
Si1 C3 1.8824(18)
Si1 C4 1.887(2)
Si1 C2 1.887(2)
Si2 C21 1.876(2)
Si2 C23 1.8824(19)
Si2 C24 1.888(2)
Si2 C22 1.893(2)
O1 C5 1.368(2)
O1 C10 1.430(2)
O2 C7 1.367(2)
O2 C11 1.432(3)
O3 C9 1.367(2)
O3 C12 1.422(3)
O21 C25 1.376(2)
O21 C30 1.428(3)
O22 C27 1.366(3)
O22 C31 1.426(3)
O23 C29 1.370(2)
O23 C32 1.428(2)
C2 C18 1.503(3)
C3 C17 1.400(2)
C3 C13 1.403(2)
C4 C5 1.404(3)
C4 C9 1.411(2)
C5 C6 1.397(3)
C6 C7 1.389(3)
C7 C8 1.391(3)
C8 C9 1.390(3)
C13 C14 1.390(3)
C14 C15 1.386(3)
C15 C16 1.384(3)
C16 C17 1.394(3)
C18 C19 1.316(3)
C22 C38 1.510(3)
C23 C37 1.399(3)
C23 C33 1.400(3)
C24 C25 1.404(3)
C24 C29 1.411(2)
C25 C26 1.400(3)
C26 C27 1.393(3)
C27 C28 1.387(3)
C28 C29 1.390(3)
C33 C34 1.389(3)
C34 C35 1.380(3)
C35 C36 1.384(3)
C36 C37 1.387(3)
C38 C39 1.316(4)

loop_
_geom_torsion_atom_site_label_1
_geom_torsion_atom_site_label_2
_geom_torsion_atom_site_label_3
_geom_torsion_atom_site_label_4
_geom_torsion
C1 Si1 C2 C18 -51.56(16)
C3 Si1 C2 C18 67.86(15)
C4 Si1 C2 C18 -171.70(13)
C1 Si1 C3 C17 10.6(2)
C4 Si1 C3 C17 131.43(17)
C2 Si1 C3 C17 -106.56(17)
C1 Si1 C3 C13 -171.47(15)
C4 Si1 C3 C13 -50.68(17)
C2 Si1 C3 C13 71.32(17)
C1 Si1 C4 C5 58.25(15)
C3 Si1 C4 C5 -63.10(14)
C2 Si1 C4 C5 176.86(12)
C1 Si1 C4 C9 -118.41(16)
C3 Si1 C4 C9 120.24(15)
C2 Si1 C4 C9 0.20(17)
C10 O1 C5 C6 0.7(2)
C10 O1 C5 C4 -179.15(15)
C9 C4 C5 O1 -178.18(14)
Si1 C4 C5 O1 4.75(19)
C9 C4 C5 C6 2.0(2)
Si1 C4 C5 C6 -175.08(13)
O1 C5 C6 C7 179.46(16)
C4 C5 C6 C7 -0.7(3)
C11 O2 C7 C6 -4.5(3)
C11 O2 C7 C8 176.14(18)
C5 C6 C7 O2 179.60(16)
C5 C6 C7 C8 -1.0(3)
O2 C7 C8 C9 -179.18(16)
C6 C7 C8 C9 1.4(3)
C12 O3 C9 C8 -4.7(3)
C12 O3 C9 C4 176.0(2)
C7 C8 C9 O3 -179.33(16)
C7 C8 C9 C4 0.0(3)
C5 C4 C9 O3 177.76(15)
Si1 C4 C9 O3 -5.5(2)
C5 C4 C9 C8 -1.6(2)
Si1 C4 C9 C8 175.11(13)
C17 C3 C13 C14 0.7(3)
Si1 C3 C13 C14 -177.27(15)
C3 C13 C14 C15 0.3(3)
C13 C14 C15 C16 -1.2(3)
C14 C15 C16 C17 1.1(3)
C15 C16 C17 C3 0.0(3)
C13 C3 C17 C16 -0.9(3)
Si1 C3 C17 C16 177.03(16)
Si1 C2 C18 C19 -126.5(2)
C21 Si2 C22 C38 -57.62(18)
C23 Si2 C22 C38 60.58(17)
C24 Si2 C22 C38 178.63(14)
C21 Si2 C23 C37 -147.93(17)
C24 Si2 C23 C37 -25.04(18)
C22 Si2 C23 C37 97.08(18)
C21 Si2 C23 C33 37.7(2)
C24 Si2 C23 C33 160.59(16)
C22 Si2 C23 C33 -77.29(18)
C21 Si2 C24 C25 47.18(18)
C23 Si2 C24 C25 -74.77(16)
C22 Si2 C24 C25 167.40(14)
C21 Si2 C24 C29 -136.57(16)
C23 Si2 C24 C29 101.48(16)
C22 Si2 C24 C29 -16.35(18)
C30 O21 C25 C26 1.3(3)
C30 O21 C25 C24 -179.40(19)
C29 C24 C25 O21 -177.50(16)
Si2 C24 C25 O21 -0.9(2)
C29 C24 C25 C26 1.8(3)
Si2 C24 C25 C26 178.37(15)
O21 C25 C26 C27 178.68(18)
C24 C25 C26 C27 -0.5(3)
C31 O22 C27 C28 -177.87(19)
C31 O22 C27 C26 1.2(3)
C25 C26 C27 O22 -179.60(18)
C25 C26 C27 C28 -0.6(3)
O22 C27 C28 C29 179.39(17)
C26 C27 C28 C29 0.3(3)
C32 O23 C29 C28 0.1(3)
C32 O23 C29 C24 -178.15(17)
C27 C28 C29 O23 -176.97(16)
C27 C28 C29 C24 1.1(3)
C25 C24 C29 O23 176.16(15)
Si2 C24 C29 O23 -0.2(2)
C25 C24 C29 C28 -2.1(3)
Si2 C24 C29 C28 -178.45(14)
C37 C23 C33 C34 -0.1(3)
Si2 C23 C33 C34 174.45(16)
C23 C33 C34 C35 -1.2(3)
C33 C34 C35 C36 1.5(3)
C34 C35 C36 C37 -0.6(3)
C35 C36 C37 C23 -0.8(3)
C33 C23 C37 C36 1.1(3)
Si2 C23 C37 C36 -173.49(16)
Si2 C22 C38 C39 -108.8(3)
